data_4314260
loop_
_publ_author_name
'K. C. Kumara Swamy'
'Michael Veith'
'Volker Huch'
'Sanjay Mathur'

_publ_section_title
;
 Structural Motifs in (t-butoxy)Zirconium Phosphinates, Arsinates, and
 Phosphates
;
_journal_name_full 'Inorganic Chemistry'
_journal_page_first 5837
_journal_page_last 5843
_journal_paper_doi 10.1021/ic034458o
_journal_volume 42
_journal_year 2003
_chemical_formula_sum 'C48 H98 O10 P2 Zr2'
_chemical_formula_weight 1079.64
_chemical_name_systematic
; 
 ? 
;
_space_group_IT_number 14
_symmetry_cell_setting monoclinic
_symmetry_space_group_name_Hall '-P 2ybc'
_symmetry_space_group_name_H-M 'P 1 21/c 1'
_atom_sites_solution_hydrogens geom
_atom_sites_solution_primary direct
_atom_sites_solution_secondary difmap
_audit_creation_method SHELXL-97
_cell_angle_alpha 90.00
_cell_angle_beta 98.10(3)
_cell_angle_gamma 90.00
_cell_formula_units_Z 2
_cell_length_a 10.273(2)
_cell_length_b 11.148(2)
_cell_length_c 25.830(5)
_cell_measurement_temperature 293(2)
_cell_volume 2928.6(10)
_computing_structure_refinement 'SHELXL-97 (Sheldrick, 1997)'
_computing_structure_solution 'SHELXS-97 (Sheldrick, 1990)'
_diffrn_ambient_temperature 293(2)
_diffrn_measured_fraction_theta_full 0.880
_diffrn_measured_fraction_theta_max 0.880
_diffrn_radiation_monochromator graphite
_diffrn_radiation_source 'fine-focus sealed tube'
_diffrn_radiation_type MoK\a
_diffrn_radiation_wavelength 0.71073
_diffrn_reflns_av_R_equivalents 0.0355
_diffrn_reflns_av_sigmaI/netI 0.0213
_diffrn_reflns_limit_h_max 10
_diffrn_reflns_limit_h_min -10
_diffrn_reflns_limit_k_max 12
_diffrn_reflns_limit_k_min -12
_diffrn_reflns_limit_l_max 29
_diffrn_reflns_limit_l_min -29
_diffrn_reflns_number 17323
_diffrn_reflns_theta_full 24.01
_diffrn_reflns_theta_max 24.01
_diffrn_reflns_theta_min 2.42
_exptl_absorpt_coefficient_mu 0.457
_exptl_absorpt_correction_T_max 0.9141
_exptl_absorpt_correction_T_min 0.8750
_exptl_absorpt_correction_type numerical
_exptl_crystal_colour colourless
_exptl_crystal_density_diffrn 1.224
_exptl_crystal_density_method 'not measured'
_exptl_crystal_description 'thick plates'
_exptl_crystal_F_000 1152
_exptl_crystal_size_max 0.30
_exptl_crystal_size_mid 0.30
_exptl_crystal_size_min 0.20
_refine_diff_density_max 0.334
_refine_diff_density_min -0.239
_refine_diff_density_rms 0.045
_refine_ls_extinction_method none
_refine_ls_goodness_of_fit_ref 1.062
_refine_ls_hydrogen_treatment mixed
_refine_ls_matrix_type full
_refine_ls_number_parameters 280
_refine_ls_number_reflns 4294
_refine_ls_number_restraints 0
_refine_ls_restrained_S_all 1.062
_refine_ls_R_factor_all 0.0273
_refine_ls_R_factor_gt 0.0232
_refine_ls_shift/su_max 0.001
_refine_ls_shift/su_mean 0.000
_refine_ls_structure_factor_coef Fsqd
_refine_ls_weighting_details 'w=1/[\s^2^(Fo^2^)+(0.0300P)^2^+1.4101P] where P=(Fo^2^+2Fc^2^)/3'
_refine_ls_weighting_scheme calc
_refine_ls_wR_factor_gt 0.0588
_refine_ls_wR_factor_ref 0.0610
_reflns_number_gt 3889
_reflns_number_total 4294
_reflns_threshold_expression >2sigma(I)
_cod_data_source_file ic034458osi20030430_094027_1.cif
_cod_data_source_block compound2
_cod_depositor_comments
;
The following automatic conversions were performed:

'_symmetry_cell_setting' value 'Monoclinic' changed to 'monoclinic'
according to the built-in table from CIF Core dictionary named
'cif_core.dic' version 2.4.1 from 2010-06-29.

Automatic conversion script
Id: cif_fix_values 1646 2011-03-28 12:23:43Z adriana 

The following automatic conversions were performed:

'_refine_ls_weighting_scheme' value 'calc
w=1/[\s^2^(Fo^2^)+(0.0300P)^2^+1.4101P] where P=(Fo^2^+2Fc^2^)/3' was
changed to 'calc'. New tag '_refine_ls_weighting_details' was
created. The value of the new tag was set to
'w=1/[\s^2^(Fo^2^)+(0.0300P)^2^+1.4101P] where P=(Fo^2^+2Fc^2^)/3'.

Automatic conversion script
Id: cif_fix_values 3143 2015-03-26 13:38:13Z robertas 
;
_cod_database_code 4314260

loop_
_symmetry_equiv_pos_as_xyz
'x, y, z'
'-x, y+1/2, -z+1/2'
'-x, -y, -z'
'x, -y-1/2, z-1/2'

loop_
_atom_site_label
_atom_site_type_symbol
_atom_site_fract_x
_atom_site_fract_y
_atom_site_fract_z
_atom_site_U_iso_or_equiv
_atom_site_adp_type
_atom_site_occupancy
_atom_site_calc_flag
_atom_site_refinement_flags
_atom_site_disorder_assembly
_atom_site_disorder_group
Zr Zr 0.103221(17) 0.926164(15) 0.104832(6) 0.01950(7) Uani 1 d . . .
P P -0.02122(5) 1.17541(4) 0.024796(17) 0.01985(11) Uani 1 d . . .
O1 O 0.21867(14) 1.05867(12) 0.13320(5) 0.0329(3) Uani 1 d . . .
O2 O 0.21950(13) 0.79756(12) 0.13427(5) 0.0295(3) Uani 1 d . . .
O3 O -0.04107(14) 0.89955(13) 0.14343(5) 0.0345(3) Uani 1 d . . .
O4 O -0.00744(13) 1.05779(10) 0.05499(5) 0.0239(3) Uani 1 d . . .
O5 O 0.09173(13) 0.83473(11) 0.03142(4) 0.0243(3) Uani 1 d . . .
C1 C 0.3250(2) 1.09282(18) 0.17242(8) 0.0312(5) Uani 1 d . . .
C2 C 0.4519(2) 1.0408(2) 0.15786(10) 0.0492(6) Uani 1 d . . .
H2A H 0.4674 1.0729 0.1248 0.074 Uiso 1 calc R . .
H2B H 0.4445 0.9550 0.1554 0.074 Uiso 1 calc R . .
H2C H 0.5238 1.0616 0.1842 0.074 Uiso 1 calc R . .
C3 C 0.2983(3) 1.0428(2) 0.22498(8) 0.0465(6) Uani 1 d . . .
H3A H 0.2181 1.0763 0.2337 0.070 Uiso 1 calc R . .
H3B H 0.3698 1.0635 0.2516 0.070 Uiso 1 calc R . .
H3C H 0.2904 0.9571 0.2227 0.070 Uiso 1 calc R . .
C4 C 0.3319(2) 1.2303(2) 0.17413(9) 0.0447(6) Uani 1 d . . .
H4A H 0.2512 1.2617 0.1833 0.067 Uiso 1 calc R . .
H4B H 0.3450 1.2603 0.1404 0.067 Uiso 1 calc R . .
H4C H 0.4038 1.2549 0.1998 0.067 Uiso 1 calc R . .
C5 C 0.2863(2) 0.68615(17) 0.14237(8) 0.0302(4) Uani 1 d . . .
C6 C 0.1872(2) 0.58460(19) 0.12940(10) 0.0463(6) Uani 1 d . . .
H6A H 0.1211 0.5892 0.1522 0.069 Uiso 1 calc R . .
H6B H 0.2316 0.5088 0.1341 0.069 Uiso 1 calc R . .
H6C H 0.1465 0.5920 0.0937 0.069 Uiso 1 calc R . .
C7 C 0.3486(3) 0.6788(2) 0.19955(9) 0.0516(6) Uani 1 d . . .
H7A H 0.2810 0.6828 0.2216 0.077 Uiso 1 calc R . .
H7B H 0.4084 0.7445 0.2075 0.077 Uiso 1 calc R . .
H7C H 0.3954 0.6044 0.2055 0.077 Uiso 1 calc R . .
C8 C 0.3914(3) 0.6807(2) 0.10619(11) 0.0535(6) Uani 1 d . . .
H8A H 0.3504 0.6857 0.0705 0.080 Uiso 1 calc R . .
H8B H 0.4387 0.6064 0.1116 0.080 Uiso 1 calc R . .
H8C H 0.4513 0.7465 0.1138 0.080 Uiso 1 calc R . .
C9 C -0.1111(2) 0.87113(19) 0.18568(7) 0.0299(4) Uani 1 d . . .
C10 C -0.0275(3) 0.7852(3) 0.22237(9) 0.0574(7) Uani 1 d . . .
H10A H 0.0528 0.8242 0.2367 0.086 Uiso 1 calc R . .
H10B H -0.0076 0.7152 0.2033 0.086 Uiso 1 calc R . .
H10C H -0.0750 0.7620 0.2502 0.086 Uiso 1 calc R . .
C11 C -0.1352(3) 0.9865(3) 0.21377(11) 0.0678(8) Uani 1 d . . .
H11A H -0.1884 1.0393 0.1902 0.102 Uiso 1 calc R . .
H11B H -0.0527 1.0245 0.2259 0.102 Uiso 1 calc R . .
H11C H -0.1800 0.9689 0.2431 0.102 Uiso 1 calc R . .
C12 C -0.2394(3) 0.8110(3) 0.16333(10) 0.0682(9) Uani 1 d . . .
H12A H -0.2915 0.8657 0.1404 0.102 Uiso 1 calc R . .
H12B H -0.2867 0.7886 0.1913 0.102 Uiso 1 calc R . .
H12C H -0.2210 0.7407 0.1442 0.102 Uiso 1 calc R . .
C13 C -0.11696(18) 1.27851(16) 0.05886(7) 0.0230(4) Uani 1 d . . .
H13 H -0.1314 1.3514 0.0376 0.028 Uiso 1 calc R . .
C14 C -0.0454(2) 1.31544(19) 0.11316(7) 0.0309(4) Uani 1 d . . .
H14A H -0.0276 1.2446 0.1348 0.037 Uiso 1 calc R . .
H14B H 0.0380 1.3526 0.1093 0.037 Uiso 1 calc R . .
C15 C -0.1295(2) 1.4037(2) 0.13988(8) 0.0399(5) Uani 1 d . . .
H15A H -0.0838 1.4244 0.1742 0.048 Uiso 1 calc R . .
H15B H -0.1421 1.4767 0.1193 0.048 Uiso 1 calc R . .
C16 C -0.2623(2) 1.3499(2) 0.14559(9) 0.0450(6) Uani 1 d . . .
H16A H -0.3147 1.4086 0.1611 0.054 Uiso 1 calc R . .
H16B H -0.2501 1.2811 0.1688 0.054 Uiso 1 calc R . .
C17 C -0.3352(2) 1.3108(2) 0.09246(9) 0.0404(5) Uani 1 d . . .
H17A H -0.3571 1.3812 0.0709 0.048 Uiso 1 calc R . .
H17B H -0.4167 1.2716 0.0976 0.048 Uiso 1 calc R . .
C18 C -0.2526(2) 1.22468(19) 0.06389(8) 0.0330(5) Uani 1 d . . .
H18A H -0.2990 1.2077 0.0293 0.040 Uiso 1 calc R . .
H18B H -0.2410 1.1496 0.0830 0.040 Uiso 1 calc R . .
C19 C 0.14213(18) 1.23686(16) 0.02430(7) 0.0240(4) Uani 1 d . . .
H19 H 0.1858 1.2359 0.0606 0.029 Uiso 1 calc R . .
C20 C 0.1450(2) 1.36788(18) 0.00530(8) 0.0314(4) Uani 1 d . . .
H20A H 0.1057 1.3727 -0.0311 0.038 Uiso 1 calc R . .
H20B H 0.0943 1.4180 0.0257 0.038 Uiso 1 calc R . .
C21 C 0.2871(2) 1.41292(19) 0.01103(9) 0.0366(5) Uani 1 d . . .
H21A H 0.2882 1.4949 -0.0015 0.044 Uiso 1 calc R . .
H21B H 0.3243 1.4126 0.0477 0.044 Uiso 1 calc R . .
C22 C 0.3708(2) 1.3347(2) -0.01957(9) 0.0413(5) Uani 1 d . . .
H22A H 0.4612 1.3623 -0.0134 0.050 Uiso 1 calc R . .
H22B H 0.3397 1.3424 -0.0567 0.050 Uiso 1 calc R . .
C23 C 0.3654(2) 1.2029(2) -0.00369(9) 0.0420(5) Uani 1 d . . .
H23A H 0.4090 1.1936 0.0319 0.050 Uiso 1 calc R . .
H23B H 0.4128 1.1550 -0.0262 0.050 Uiso 1 calc R . .
C24 C 0.2242(2) 1.15613(18) -0.00729(8) 0.0327(5) Uani 1 d . . .
H24A H 0.2252 1.0749 0.0062 0.039 Uiso 1 calc R . .
H24B H 0.1842 1.1544 -0.0436 0.039 Uiso 1 calc R . .

loop_
_atom_site_aniso_label
_atom_site_aniso_U_11
_atom_site_aniso_U_22
_atom_site_aniso_U_33
_atom_site_aniso_U_23
_atom_site_aniso_U_13
_atom_site_aniso_U_12
Zr 0.02179(12) 0.02219(11) 0.01385(10) 0.00078(7) 0.00020(7) -0.00151(7)
P 0.0224(3) 0.0205(2) 0.0160(2) -0.00069(18) 0.00078(17) -0.00012(18)
O1 0.0326(9) 0.0314(8) 0.0305(7) -0.0010(6) -0.0097(6) -0.0050(6)
O2 0.0350(8) 0.0292(7) 0.0223(7) 0.0010(5) -0.0028(5) 0.0055(6)
O3 0.0328(9) 0.0471(9) 0.0249(7) 0.0085(6) 0.0090(6) 0.0000(6)
O4 0.0268(8) 0.0235(7) 0.0203(6) 0.0008(5) -0.0003(5) 0.0000(5)
O5 0.0298(8) 0.0255(7) 0.0165(6) -0.0019(5) -0.0007(5) 0.0033(5)
C1 0.0273(12) 0.0351(11) 0.0280(10) -0.0039(8) -0.0077(8) -0.0058(8)
C2 0.0369(15) 0.0544(15) 0.0546(15) -0.0041(12) 0.0004(11) -0.0036(11)
C3 0.0527(16) 0.0534(14) 0.0304(12) 0.0000(10) -0.0044(10) -0.0096(11)
C4 0.0470(15) 0.0382(13) 0.0448(13) -0.0075(10) -0.0080(10) -0.0109(10)
C5 0.0302(12) 0.0271(10) 0.0327(11) 0.0021(8) 0.0027(8) 0.0059(8)
C6 0.0456(16) 0.0328(12) 0.0608(16) -0.0051(11) 0.0087(11) -0.0014(10)
C7 0.0532(17) 0.0509(15) 0.0454(14) 0.0131(11) -0.0123(11) 0.0138(12)
C8 0.0465(16) 0.0501(15) 0.0684(17) -0.0081(13) 0.0241(12) 0.0018(12)
C9 0.0286(12) 0.0401(11) 0.0233(10) 0.0026(9) 0.0113(8) -0.0023(9)
C10 0.0637(19) 0.0719(18) 0.0395(13) 0.0233(13) 0.0173(12) 0.0110(14)
C11 0.090(2) 0.0594(18) 0.0605(17) -0.0088(14) 0.0341(16) 0.0082(16)
C12 0.0487(18) 0.110(2) 0.0472(15) 0.0020(16) 0.0113(12) -0.0308(16)
C13 0.0266(11) 0.0228(9) 0.0195(9) -0.0004(7) 0.0032(7) 0.0002(7)
C14 0.0313(12) 0.0369(11) 0.0238(10) -0.0074(8) 0.0009(8) -0.0016(9)
C15 0.0467(15) 0.0450(13) 0.0280(11) -0.0143(10) 0.0050(9) -0.0005(10)
C16 0.0512(16) 0.0547(15) 0.0326(11) -0.0093(10) 0.0180(10) 0.0037(11)
C17 0.0301(13) 0.0517(14) 0.0416(12) -0.0062(11) 0.0133(9) -0.0025(10)
C18 0.0301(12) 0.0404(12) 0.0289(10) -0.0075(9) 0.0055(8) -0.0064(9)
C19 0.0242(11) 0.0269(10) 0.0201(9) -0.0004(8) 0.0004(7) -0.0020(8)
C20 0.0330(13) 0.0290(11) 0.0326(10) 0.0043(9) 0.0062(8) -0.0008(9)
C21 0.0384(14) 0.0327(11) 0.0393(12) 0.0038(9) 0.0079(9) -0.0095(9)
C22 0.0310(13) 0.0573(15) 0.0373(12) -0.0030(10) 0.0106(9) -0.0143(10)
C23 0.0277(13) 0.0507(14) 0.0489(13) -0.0124(11) 0.0101(9) 0.0000(10)
C24 0.0288(12) 0.0336(11) 0.0365(11) -0.0074(9) 0.0068(8) -0.0017(8)

loop_
_atom_type_symbol
_atom_type_description
_atom_type_scat_dispersion_real
_atom_type_scat_dispersion_imag
_atom_type_scat_source
C C 0.0033 0.0016 'International Tables Vol C Tables 4.2.6.8 and 6.1.1.4'
H H 0.0000 0.0000 'International Tables Vol C Tables 4.2.6.8 and 6.1.1.4'
O O 0.0106 0.0060 'International Tables Vol C Tables 4.2.6.8 and 6.1.1.4'
P P 0.1023 0.0942 'International Tables Vol C Tables 4.2.6.8 and 6.1.1.4'
Zr Zr -2.9673 0.5597 'International Tables Vol C Tables 4.2.6.8 and 6.1.1.4'

loop_
_geom_angle_atom_site_label_1
_geom_angle_atom_site_label_2
_geom_angle_atom_site_label_3
_geom_angle
_geom_angle_site_symmetry_1
_geom_angle_site_symmetry_3
_geom_angle_publ_flag
O3 Zr O2 99.15(6) . . ?
O3 Zr O1 112.99(6) . . ?
O2 Zr O1 95.89(6) . . ?
O3 Zr O5 115.82(6) . . ?
O2 Zr O5 87.11(5) . . ?
O1 Zr O5 129.91(6) . . ?
O3 Zr O4 91.97(6) . . ?
O2 Zr O4 166.18(5) . . ?
O1 Zr O4 87.20(6) . . ?
O5 Zr O4 80.64(5) . . ?
O4 P O5 114.80(7) . 3_575 ?
O4 P C19 108.03(8) . . ?
O5 P C19 109.58(8) 3_575 . ?
O4 P C13 108.31(8) . . ?
O5 P C13 106.82(8) 3_575 . ?
C19 P C13 109.19(9) . . ?
C1 O1 Zr 145.23(12) . . ?
C5 O2 Zr 163.13(12) . . ?
C9 O3 Zr 160.21(13) . . ?
P O4 Zr 153.06(8) . . ?
P O5 Zr 146.48(8) 3_575 . ?
O1 C1 C2 108.56(17) . . ?
O1 C1 C3 108.49(17) . . ?
C2 C1 C3 110.32(19) . . ?
O1 C1 C4 108.27(16) . . ?
C2 C1 C4 110.50(19) . . ?
C3 C1 C4 110.63(18) . . ?
O2 C5 C8 108.29(17) . . ?
O2 C5 C7 108.51(16) . . ?
C8 C5 C7 110.8(2) . . ?
O2 C5 C6 108.79(17) . . ?
C8 C5 C6 110.10(19) . . ?
C7 C5 C6 110.34(19) . . ?
O3 C9 C11 108.22(18) . . ?
O3 C9 C12 108.16(17) . . ?
C11 C9 C12 111.4(2) . . ?
O3 C9 C10 108.35(17) . . ?
C11 C9 C10 110.6(2) . . ?
C12 C9 C10 110.0(2) . . ?
C18 C13 C14 110.34(15) . . ?
C18 C13 P 110.62(13) . . ?
C14 C13 P 112.78(13) . . ?
C15 C14 C13 110.68(17) . . ?
C16 C15 C14 111.15(18) . . ?
C15 C16 C17 111.01(18) . . ?
C16 C17 C18 112.00(19) . . ?
C17 C18 C13 111.38(17) . . ?
C20 C19 C24 110.34(16) . . ?
C20 C19 P 114.78(13) . . ?
C24 C19 P 111.01(13) . . ?
C21 C20 C19 109.92(16) . . ?
C22 C21 C20 111.23(18) . . ?
C21 C22 C23 111.56(17) . . ?
C22 C23 C24 112.35(19) . . ?
C23 C24 C19 110.67(16) . . ?

loop_
_geom_bond_atom_site_label_1
_geom_bond_atom_site_label_2
_geom_bond_distance
_geom_bond_site_symmetry_2
_geom_bond_publ_flag
Zr O3 1.9225(15) . ?
Zr O2 1.9505(13) . ?
Zr O1 1.9700(13) . ?
Zr O5 2.1413(12) . ?
Zr O4 2.1656(13) . ?
P O4 1.5221(13) . ?
P O5 1.5328(13) 3_575 ?
P C19 1.8143(19) . ?
P C13 1.8183(19) . ?
O1 C1 1.432(2) . ?
O2 C5 1.420(2) . ?
O3 C9 1.425(2) . ?
O5 P 1.5328(13) 3_575 ?
C1 C2 1.522(3) . ?
C1 C3 1.528(3) . ?
C1 C4 1.535(3) . ?
C5 C8 1.525(3) . ?
C5 C7 1.527(3) . ?
C5 C6 1.528(3) . ?
C9 C11 1.514(3) . ?
C9 C12 1.518(3) . ?
C9 C10 1.524(3) . ?
C13 C18 1.539(3) . ?
C13 C14 1.545(2) . ?
C14 C15 1.536(3) . ?
C15 C16 1.517(3) . ?
C16 C17 1.531(3) . ?
C17 C18 1.537(3) . ?
C19 C20 1.543(3) . ?
C19 C24 1.543(3) . ?
C20 C21 1.531(3) . ?
C21 C22 1.522(3) . ?
C22 C23 1.528(3) . ?
C23 C24 1.532(3) . ?
